data_4106451
loop_
_publ_author_name
'Masaaki Sadakiyo'
'Teppei Yamada'
'Hiroshi Kitagawa'

_publ_contact_author_address
;
    Department of Chemistry
    Graduate School of Science
    Kyoto University
    Kitashirakawa-Oiwakecho
    Sakyo-ku, Kyoto, Japan
;
_publ_contact_author_email sadakiyo@kuchem.kyoto-u.ac.jp
_publ_contact_author_fax +81-92-642-2570
_publ_contact_author_name 'Masaaki Sadakiyo'
_publ_contact_author_phone +81-92-642-2570
_publ_section_title
;
 Hydroxyl Group Recognition by Hydrogen-Bonding Donor and Acceptor Sites
 Embedded in a Layered Metal-Organic Framework
;
_journal_name_full 'Journal of the American Chemical Society'
_journal_page_first 11050
_journal_page_last 11053
_journal_paper_doi 10.1021/ja203291n
_journal_volume 133
_journal_year 2011
_chemical_formula_moiety 'N2 C4 H16 2+, Zn2 C6 O12 2-, 2(H2 O)'
_chemical_formula_sum 'C10 H18 N2 O14 Zn2'
_chemical_formula_weight 521.00
_chemical_name_common {H3N(CH2)4NH3}[Zn2(ox)3](H2O)2
_chemical_name_systematic
; 
? 
;
_space_group_IT_number 2
_symmetry_cell_setting triclinic
_symmetry_space_group_name_Hall '-P 1'
_symmetry_space_group_name_H-M 'P -1'
_atom_sites_solution_primary direct
_atom_sites_solution_secondary difmap
_audit_creation_method SHELXL-97
_cell_angle_alpha 62.779(5)
_cell_angle_beta 88.615(6)
_cell_angle_gamma 71.692(5)
_cell_formula_units_Z 1
_cell_length_a 6.722(4)
_cell_length_b 8.897(5)
_cell_length_c 9.501(6)
_cell_measurement_temperature 100(2)
_cell_volume 474.9(5)
_computing_cell_refinement 'SAINT (Bruker, 2007)'
_computing_data_collection 'APEX2 (Bruker, 2007)'
_computing_data_reduction 'SAINT (Bruker, 2007)'
_computing_molecular_graphics 'yadokari-XG (K. Wakita, 2000)'
_computing_structure_refinement 'SHELXL-97 (Sheldrick, 1997)'
_computing_structure_solution 'SIR97 (A. Altomare, et.al. 1999)'
_diffrn_ambient_temperature 100(2)
_diffrn_measured_fraction_theta_full 0.905
_diffrn_measured_fraction_theta_max 0.905
_diffrn_measurement_device_type 'Bruker SMART APEX CCD-detector'
_diffrn_measurement_method '\f and \w'
_diffrn_radiation_monochromator graphite
_diffrn_radiation_source 'rotating anode with a mirror focusing unit'
_diffrn_radiation_type MoK\a
_diffrn_radiation_wavelength 0.71073
_diffrn_reflns_av_R_equivalents 0.0334
_diffrn_reflns_av_sigmaI/netI 0.0388
_diffrn_reflns_limit_h_max 8
_diffrn_reflns_limit_h_min -8
_diffrn_reflns_limit_k_max 11
_diffrn_reflns_limit_k_min -11
_diffrn_reflns_limit_l_max 12
_diffrn_reflns_limit_l_min -12
_diffrn_reflns_number 4871
_diffrn_reflns_theta_full 28.21
_diffrn_reflns_theta_max 28.21
_diffrn_reflns_theta_min 2.44
_exptl_absorpt_coefficient_mu 2.598
_exptl_absorpt_correction_T_max 0.8811
_exptl_absorpt_correction_T_min 0.6245
_exptl_absorpt_correction_type multi-scan
_exptl_crystal_colour colorless
_exptl_crystal_density_diffrn 1.822
_exptl_crystal_description platelet
_exptl_crystal_F_000 264
_exptl_crystal_size_max 0.20
_exptl_crystal_size_mid 0.15
_exptl_crystal_size_min 0.05
_refine_diff_density_max 0.891
_refine_diff_density_min -0.970
_refine_diff_density_rms 0.140
_refine_ls_extinction_method none
_refine_ls_goodness_of_fit_ref 1.102
_refine_ls_hydrogen_treatment none
_refine_ls_matrix_type full
_refine_ls_number_parameters 127
_refine_ls_number_reflns 2116
_refine_ls_number_restraints 0
_refine_ls_restrained_S_all 1.102
_refine_ls_R_factor_all 0.0470
_refine_ls_R_factor_gt 0.0414
_refine_ls_shift/su_max 0.000
_refine_ls_shift/su_mean 0.000
_refine_ls_structure_factor_coef Fsqd
_refine_ls_weighting_details 'calc w=1/[\s^2^(Fo^2^)+(0.0521P)^2^+1.4214P] where P=(Fo^2^+2Fc^2^)/3'
_refine_ls_weighting_scheme calc
_refine_ls_wR_factor_gt 0.1108
_refine_ls_wR_factor_ref 0.1156
_reflns_number_gt 1909
_reflns_number_total 2116
_reflns_threshold_expression >2sigma(I)
_cod_data_source_file ja203291n_si_003.cif
_cod_data_source_block dab_2h2o
_cod_database_code 4106451

loop_
_symmetry_equiv_pos_as_xyz
'x, y, z'
'-x, -y, -z'

loop_
_atom_site_label
_atom_site_type_symbol
_atom_site_fract_x
_atom_site_fract_y
_atom_site_fract_z
_atom_site_U_iso_or_equiv
_atom_site_adp_type
_atom_site_occupancy
_atom_site_symmetry_multiplicity
_atom_site_calc_flag
Zn1 Zn 0.99526(6) 0.16569(5) 0.17820(5) 0.01807(16) Uani 1 1 d
O2 O 1.1917(4) 0.0776(3) 0.0364(3) 0.0206(5) Uani 1 1 d
O3 O 0.8201(4) 0.4020(3) -0.0180(3) 0.0210(5) Uani 1 1 d
O4 O 1.1811(4) -0.0603(3) 0.3848(3) 0.0194(5) Uani 1 1 d
O5 O 0.8148(4) 0.1951(3) 0.3512(3) 0.0205(5) Uani 1 1 d
O6 O 1.1625(4) 0.3246(3) 0.1777(3) 0.0227(5) Uani 1 1 d
O7 O 0.8239(4) 0.0300(3) 0.1320(3) 0.0199(5) Uani 1 1 d
O8 O 0.5086(5) -0.4502(4) 0.2238(3) 0.0282(6) Uani 1 1 d
C15 C 0.9316(6) -0.4316(5) 0.4203(4) 0.0218(7) Uani 1 1 d
C10 C 1.1070(5) -0.0744(4) 0.5102(4) 0.0161(6) Uani 1 1 d
N1 N 0.5772(5) -0.1980(4) 0.2906(4) 0.0214(6) Uani 1 1 d
C12 C 0.9010(5) 0.5230(5) -0.0569(4) 0.0176(7) Uani 1 1 d
C13 C 1.1062(5) 0.0135(4) -0.0265(4) 0.0176(7) Uani 1 1 d
C14 C 0.7209(6) -0.3216(5) 0.4454(4) 0.0220(7) Uani 1 1 d

loop_
_atom_site_aniso_label
_atom_site_aniso_U_11
_atom_site_aniso_U_22
_atom_site_aniso_U_33
_atom_site_aniso_U_23
_atom_site_aniso_U_13
_atom_site_aniso_U_12
Zn1 0.0253(2) 0.0160(2) 0.0162(2) -0.00919(17) 0.00460(16) -0.00893(17)
O2 0.0250(13) 0.0221(13) 0.0234(13) -0.0153(11) 0.0072(10) -0.0123(10)
O3 0.0273(13) 0.0177(12) 0.0202(12) -0.0079(10) 0.0011(10) -0.0119(10)
O4 0.0224(12) 0.0178(12) 0.0169(12) -0.0092(10) 0.0064(10) -0.0042(10)
O5 0.0235(13) 0.0180(12) 0.0183(12) -0.0093(10) 0.0039(10) -0.0039(10)
O6 0.0302(14) 0.0193(12) 0.0185(12) -0.0070(10) -0.0009(10) -0.0110(11)
O7 0.0256(13) 0.0199(12) 0.0214(12) -0.0128(10) 0.0098(10) -0.0122(10)
O8 0.0317(15) 0.0221(13) 0.0327(15) -0.0156(12) -0.0037(12) -0.0067(11)
C15 0.0211(17) 0.0254(18) 0.0207(18) -0.0127(16) 0.0054(14) -0.0076(15)
C10 0.0199(16) 0.0145(15) 0.0198(16) -0.0106(13) 0.0047(13) -0.0093(13)
N1 0.0212(15) 0.0222(15) 0.0197(15) -0.0089(13) 0.0039(12) -0.0078(12)
C12 0.0221(17) 0.0168(16) 0.0188(16) -0.0119(13) 0.0043(13) -0.0073(13)
C13 0.0219(17) 0.0117(14) 0.0168(16) -0.0046(13) 0.0033(13) -0.0061(13)
C14 0.0203(17) 0.0184(17) 0.0241(18) -0.0110(15) 0.0002(14) -0.0008(14)

loop_
_atom_type_symbol
_atom_type_description
_atom_type_scat_dispersion_real
_atom_type_scat_dispersion_imag
_atom_type_scat_source
C C 0.0033 0.0016 'International Tables Vol C Tables 4.2.6.8 and 6.1.1.4'
H H 0.0000 0.0000 'International Tables Vol C Tables 4.2.6.8 and 6.1.1.4'
N N 0.0061 0.0033 'International Tables Vol C Tables 4.2.6.8 and 6.1.1.4'
O O 0.0106 0.0060 'International Tables Vol C Tables 4.2.6.8 and 6.1.1.4'
Zn Zn 0.2839 1.4301 'International Tables Vol C Tables 4.2.6.8 and 6.1.1.4'

loop_
_geom_angle_atom_site_label_1
_geom_angle_atom_site_label_2
_geom_angle_atom_site_label_3
_geom_angle
_geom_angle_site_symmetry_1
_geom_angle_site_symmetry_3
O3 Zn1 O6 81.66(11) . .
O3 Zn1 O5 98.28(11) . .
O6 Zn1 O5 94.55(11) . .
O3 Zn1 O7 90.09(11) . .
O6 Zn1 O7 169.20(10) . .
O5 Zn1 O7 93.52(10) . .
O3 Zn1 O4 174.83(10) . .
O6 Zn1 O4 93.65(11) . .
O5 Zn1 O4 79.85(10) . .
O7 Zn1 O4 94.83(11) . .
O3 Zn1 O2 92.36(11) . .
O6 Zn1 O2 92.83(11) . .
O5 Zn1 O2 167.82(10) . .
O7 Zn1 O2 80.49(10) . .
O4 Zn1 O2 90.04(11) . .
C13 O2 Zn1 111.7(2) . .
C12 O3 Zn1 112.3(2) . .
C10 O4 Zn1 113.4(2) . .
C10 O5 Zn1 113.4(2) 2_756 .
C12 O6 Zn1 111.7(2) 2_765 .
C13 O7 Zn1 111.8(2) 2_755 .
C15 C15 C14 110.4(4) 2_746 .
O5 C10 O4 126.7(3) 2_756 .
O5 C10 C10 117.1(4) 2_756 2_756
O4 C10 C10 116.3(4) . 2_756
O6 C12 O3 126.2(3) 2_765 .
O6 C12 C12 117.5(4) 2_765 2_765
O3 C12 C12 116.2(4) . 2_765
O2 C13 O7 125.4(3) . 2_755
O2 C13 C13 117.8(4) . 2_755
O7 C13 C13 116.8(4) 2_755 2_755
N1 C14 C15 110.9(3) . .

loop_
_geom_bond_atom_site_label_1
_geom_bond_atom_site_label_2
_geom_bond_distance
_geom_bond_site_symmetry_2
Zn1 O3 2.061(3) .
Zn1 O6 2.063(3) .
Zn1 O5 2.083(3) .
Zn1 O7 2.088(3) .
Zn1 O4 2.095(3) .
Zn1 O2 2.098(3) .
O2 C13 1.245(4) .
O3 C12 1.259(4) .
O4 C10 1.247(4) .
O5 C10 1.244(4) 2_756
O6 C12 1.255(4) 2_765
O7 C13 1.262(4) 2_755
C15 C15 1.516(7) 2_746
C15 C14 1.532(5) .
C10 O5 1.244(4) 2_756
C10 C10 1.563(7) 2_756
N1 C14 1.492(5) .
C12 O6 1.255(4) 2_765
C12 C12 1.559(7) 2_765
C13 O7 1.262(4) 2_755
C13 C13 1.555(7) 2_755
